data_7046899
loop_
_publ_author_name
'Biancalana, Lorenzo'
'Batchelor, Lucinda K.'
'Ciancaleoni, Gianluca'
'Zacchini, Stefano'
'Pampaloni, Guido'
'Dyson, Paul J.'
'Marchetti, Fabio'

_publ_section_title
;
 Versatile coordination of acetazolamide to ruthenium(ii) p-cymene
 complexes and preliminary cytotoxicity studies.
;
_journal_issue 28
_journal_name_full 'Dalton transactions (Cambridge, England : 2003)'
_journal_page_first 9367
_journal_page_last 9384
_journal_paper_doi 10.1039/c8dt01555d
_journal_volume 47
_journal_year 2018
_chemical_formula_sum 'C14.5 H21 Cl3 N4 O3 Ru S2'
_chemical_formula_weight 570.89
_space_group_crystal_system orthorhombic
_space_group_IT_number 29
_space_group_name_Hall 'P 2c -2ac'
_space_group_name_H-M_alt 'P c a 21'
_symmetry_space_group_name_Hall 'P 2c -2ac'
_symmetry_space_group_name_H-M 'P c a 21'
_atom_sites_solution_hydrogens geom
_audit_creation_method SHELXL-2014/7
_audit_update_record
;
2018-05-27 deposited with the CCDC.
2018-06-22 downloaded from the CCDC.
;
_cell_angle_alpha 90
_cell_angle_beta 90
_cell_angle_gamma 90
_cell_formula_units_Z 8
_cell_length_a 20.1644(11)
_cell_length_b 13.5861(7)
_cell_length_c 15.4411(8)
_cell_measurement_reflns_used 9986
_cell_measurement_temperature 100(2)
_cell_measurement_theta_max 26.3465
_cell_measurement_theta_min 2.2365
_cell_volume 4230.2(4)
_computing_cell_refinement 'APEX3 (Bruker AXS, 2015)'
_computing_data_collection 'APEX3 (Bruker AXS, 2015)'
_computing_data_reduction 'SAINT (Bruker AXS, 2015)'
_computing_molecular_graphics 'ORTEPIII (Johnson, 1996)'
_computing_publication_material 'XCIF 2014/2 (Bruker AXS, 2014)'
_computing_structure_refinement 'SHELXL-2014/7 (Sheldrick, 2014)'
_computing_structure_solution 'SHELXT (Sheldrick, 2015)'
_diffrn_ambient_temperature 100(2)
_diffrn_measured_fraction_theta_full 0.999
_diffrn_measured_fraction_theta_max 0.999
_diffrn_measurement_device_type 'PHOTON100 area detector'
_diffrn_measurement_method 'phi and omega scans'
_diffrn_radiation_type MoK\a
_diffrn_radiation_wavelength 0.71073
_diffrn_reflns_av_R_equivalents 0.0856
_diffrn_reflns_av_unetI/netI 0.0603
_diffrn_reflns_Laue_measured_fraction_full 0.999
_diffrn_reflns_Laue_measured_fraction_max 0.999
_diffrn_reflns_limit_h_max 23
_diffrn_reflns_limit_h_min -23
_diffrn_reflns_limit_k_max 16
_diffrn_reflns_limit_k_min -16
_diffrn_reflns_limit_l_max 18
_diffrn_reflns_limit_l_min -18
_diffrn_reflns_number 36971
_diffrn_reflns_point_group_measured_fraction_full 0.999
_diffrn_reflns_point_group_measured_fraction_max 0.999
_diffrn_reflns_theta_full 24.998
_diffrn_reflns_theta_max 24.998
_diffrn_reflns_theta_min 1.499
_diffrn_source 'fine-focus sealed tube'
_exptl_absorpt_coefficient_mu 1.342
_exptl_absorpt_correction_T_max 0.7454
_exptl_absorpt_correction_T_min 0.6174
_exptl_absorpt_correction_type empirical
_exptl_absorpt_process_details
; 
 Data were corrected for Lorentz polarization and absorption
 effects (empirical absorption correction SADABS).
 R(int) =  0.1464 (selected reflections only, before parameter refinement)
 R(int) =  0.0765 (selected reflections only, after parameter refinement)
;
_exptl_crystal_colour orange
_exptl_crystal_density_diffrn 1.793
_exptl_crystal_description prism
_exptl_crystal_F_000 2296
_exptl_crystal_size_max 0.160
_exptl_crystal_size_mid 0.130
_exptl_crystal_size_min 0.120
_refine_diff_density_max 3.103
_refine_diff_density_min -1.906
_refine_diff_density_rms 0.220
_refine_ls_abs_structure_details
;
 Refined as an inversion twin.
;
_refine_ls_abs_structure_Flack 0.51(12)
_refine_ls_extinction_method none
_refine_ls_goodness_of_fit_ref 1.104
_refine_ls_hydrogen_treatment constr
_refine_ls_matrix_type full
_refine_ls_number_parameters 490
_refine_ls_number_reflns 7444
_refine_ls_number_restraints 195
_refine_ls_restrained_S_all 1.095
_refine_ls_R_factor_all 0.0813
_refine_ls_R_factor_gt 0.0695
_refine_ls_shift/su_max 0.000
_refine_ls_shift/su_mean 0.000
_refine_ls_structure_factor_coef Fsqd
_refine_ls_weighting_details 'w=1/[\s^2^(Fo^2^)+(0.0701P)^2^+68.6645P] where P=(Fo^2^+2Fc^2^)/3'
_refine_ls_weighting_scheme calc
_refine_ls_wR_factor_gt 0.1693
_refine_ls_wR_factor_ref 0.1768
_reflns_Friedel_coverage 0.920
_reflns_Friedel_fraction_full 0.999
_reflns_Friedel_fraction_max 0.999
_reflns_number_gt 6429
_reflns_number_total 7444
_reflns_threshold_expression 'I > 2\s(I)'
_cod_data_source_file c8dt01555d3.cif
_cod_data_source_block xxpca21_b
_cod_depositor_comments 'Adding full bibliography for 7046899--7046901.cif.'
_cod_original_formula_sum 'C14.50 H21 Cl3 N4 O3 Ru S2'
_cod_database_code 7046899
_shelx_shelxl_version_number 2014/7
_shelx_space_group_comment
;
The symmetry employed for this shelxl refinement is uniquely defined
by the following loop, which should always be used as a source of
symmetry information in preference to the above space-group names.
They are only intended as comments.
;
_shelx_estimated_absorpt_t_min 0.814
_shelx_estimated_absorpt_t_max 0.856

loop_
_space_group_symop_operation_xyz
'x, y, z'
'-x, -y, z+1/2'
'x+1/2, -y, z'
'-x+1/2, y, z+1/2'

loop_
_atom_site_label
_atom_site_type_symbol
_atom_site_fract_x
_atom_site_fract_y
_atom_site_fract_z
_atom_site_U_iso_or_equiv
_atom_site_adp_type
_atom_site_occupancy
_atom_site_site_symmetry_order
_atom_site_calc_flag
_atom_site_refinement_flags_posn
_atom_site_refinement_flags_adp
Ru1 Ru 1.03807(6) -0.01978(9) 0.41444(8) 0.0099(3) Uani 1 1 d . .
Cl1 Cl 1.0039(2) -0.1869(3) 0.3815(3) 0.0171(10) Uani 1 1 d . .
Cl2 Cl 1.0098(2) 0.0247(3) 0.2661(3) 0.0153(10) Uani 1 1 d . .
N1 N 0.9357(7) 0.0024(11) 0.4479(9) 0.008(3) Uani 1 1 d . U
N2 N 0.9229(7) 0.0466(10) 0.5289(11) 0.012(3) Uani 1 1 d . U
N3 N 0.8801(8) -0.0631(11) 0.3286(10) 0.015(3) Uani 1 1 d . U
H3N H 0.9164 -0.0603 0.2971 0.018 Uiso 1 1 calc R U
N4 N 0.8872(8) 0.1363(11) 0.6951(12) 0.019(4) Uani 1 1 d . U
H4A H 0.8974 0.1083 0.7447 0.023 Uiso 1 1 calc R U
H4B H 0.9112 0.1857 0.6756 0.023 Uiso 1 1 calc R U
S1 S 0.8092(2) -0.0043(4) 0.4674(3) 0.0143(9) Uani 1 1 d . .
S2 S 0.8271(2) 0.0986(3) 0.6418(3) 0.0143(9) Uani 1 1 d . .
O1 O 0.7711(6) -0.1074(10) 0.3299(9) 0.017(3) Uani 1 1 d . .
O2 O 0.7883(6) 0.1824(9) 0.6126(9) 0.019(3) Uani 1 1 d . .
O3 O 0.7958(7) 0.0197(8) 0.6842(11) 0.017(3) Uani 1 1 d . U
C1 C 1.1085(9) -0.0780(14) 0.5130(13) 0.016(4) Uani 1 1 d . U
C2 C 1.0722(9) 0.0019(16) 0.5455(13) 0.019(4) Uani 1 1 d . .
H2 H 1.0405 -0.0099 0.5942 0.023 Uiso 1 1 calc R U
C3 C 1.0707(9) 0.0950(12) 0.5023(12) 0.012(4) Uani 1 1 d . U
H3 H 1.0379 0.1456 0.5218 0.014 Uiso 1 1 calc R U
C4 C 1.1045(8) 0.1095(12) 0.4227(13) 0.012(3) Uani 1 1 d . U
C5 C 1.1384(9) 0.0244(13) 0.3905(14) 0.017(4) Uani 1 1 d . U
H5 H 1.1540 0.0257 0.3290 0.020 Uiso 1 1 calc R U
C6 C 1.1401(8) -0.0641(13) 0.4332(12) 0.014(4) Uani 1 1 d . U
H6 H 1.1568 -0.1233 0.4014 0.016 Uiso 1 1 calc R U
C7 C 1.1120(10) -0.1726(15) 0.5572(16) 0.028(5) Uani 1 1 d . .
H7A H 1.1572 -0.1833 0.5786 0.042 Uiso 1 1 calc R U
H7B H 1.1002 -0.2253 0.5167 0.042 Uiso 1 1 calc R U
H7C H 1.0810 -0.1730 0.6061 0.042 Uiso 1 1 calc R U
C8 C 1.1056(9) 0.2040(13) 0.3750(14) 0.018(4) Uani 1 1 d . U
H8 H 1.1167 0.1897 0.3132 0.022 Uiso 1 1 calc R U
C9 C 1.0383(10) 0.2604(13) 0.3769(16) 0.025(5) Uani 1 1 d . .
H9A H 1.0019 0.2141 0.3667 0.037 Uiso 1 1 calc R U
H9B H 1.0382 0.3110 0.3316 0.037 Uiso 1 1 calc R U
H9C H 1.0325 0.2917 0.4336 0.037 Uiso 1 1 calc R U
C10 C 1.1605(10) 0.2688(14) 0.4125(17) 0.027(4) Uani 1 1 d . .
H10A H 1.1506 0.2836 0.4732 0.040 Uiso 1 1 calc R U
H10B H 1.1631 0.3303 0.3795 0.040 Uiso 1 1 calc R U
H10C H 1.2030 0.2340 0.4088 0.040 Uiso 1 1 calc R U
C11 C 0.8611(8) 0.0481(12) 0.5438(12) 0.009(3) Uani 1 1 d . U
C12 C 0.8825(9) -0.0298(12) 0.4083(16) 0.016(4) Uani 1 1 d . U
C13 C 0.8230(9) -0.1027(14) 0.2909(15) 0.020(4) Uani 1 1 d . .
C14 C 0.8322(9) -0.1331(14) 0.1978(13) 0.017(4) Uani 1 1 d . U
H14A H 0.7967 -0.1785 0.1811 0.025 Uiso 1 1 calc R U
H14B H 0.8752 -0.1659 0.1911 0.025 Uiso 1 1 calc R U
H14C H 0.8308 -0.0747 0.1606 0.025 Uiso 1 1 calc R U
Ru2 Ru 0.45617(6) 0.53394(9) 0.59359(8) 0.0095(3) Uani 1 1 d . .
Cl3 Cl 0.4864(2) 0.4856(3) 0.7401(3) 0.0155(10) Uani 1 1 d . .
Cl4 Cl 0.4903(2) 0.6999(3) 0.6295(3) 0.0153(9) Uani 1 1 d . .
N5 N 0.5574(7) 0.5098(11) 0.5594(11) 0.017(3) Uani 1 1 d . .
N6 N 0.5710(7) 0.4593(10) 0.4838(10) 0.008(3) Uani 1 1 d . U
N7 N 0.6156(8) 0.5820(10) 0.6773(10) 0.012(3) Uani 1 1 d . U
H7 H 0.5777 0.5977 0.7019 0.014 Uiso 1 1 calc R U
N8 N 0.6076(8) 0.3496(12) 0.3188(11) 0.017(3) Uani 1 1 d . U
H8A H 0.6019 0.3739 0.2665 0.021 Uiso 1 1 calc R U
H8B H 0.5806 0.3039 0.3384 0.021 Uiso 1 1 calc R U
S3 S 0.6857(2) 0.5028(4) 0.5450(3) 0.0145(9) Uani 1 1 d . .
S4 S 0.6670(2) 0.3883(3) 0.3779(3) 0.0119(9) Uani 1 1 d . .
O4 O 0.7248(7) 0.6008(9) 0.6803(10) 0.019(3) Uani 1 1 d . U
O5 O 0.7029(6) 0.3056(9) 0.4106(11) 0.024(3) Uani 1 1 d . .
O6 O 0.7031(7) 0.4617(10) 0.3312(10) 0.022(3) Uani 1 1 d . U
C21 C 0.3840(9) 0.5921(13) 0.5000(14) 0.017(4) Uani 1 1 d . U
C22 C 0.3528(8) 0.5777(12) 0.5838(13) 0.012(4) Uani 1 1 d . U
H22 H 0.3365 0.6359 0.6172 0.015 Uiso 1 1 calc R U
C23 C 0.3551(8) 0.4859(13) 0.6231(13) 0.014(4) Uani 1 1 d . U
H23 H 0.3410 0.4790 0.6848 0.017 Uiso 1 1 calc R U
C24 C 0.3901(8) 0.4056(13) 0.5813(13) 0.016(4) Uani 1 1 d . U
C25 C 0.4222(9) 0.4219(13) 0.5024(13) 0.017(4) Uani 1 1 d . U
H25 H 0.4545 0.3719 0.4806 0.020 Uiso 1 1 calc R U
C26 C 0.4197(9) 0.5162(13) 0.4618(13) 0.012(4) Uani 1 1 d . U
H26 H 0.4496 0.5307 0.4118 0.015 Uiso 1 1 calc R U
C27 C 0.3810(10) 0.6932(13) 0.4573(14) 0.020(4) Uani 1 1 d . U
H27A H 0.4016 0.6899 0.3999 0.029 Uiso 1 1 calc R U
H27B H 0.4050 0.7410 0.4932 0.029 Uiso 1 1 calc R U
H27C H 0.3346 0.7137 0.4515 0.029 Uiso 1 1 calc R U
C28 C 0.3919(9) 0.3049(13) 0.6262(13) 0.015(4) Uani 1 1 d . U
H28 H 0.3806 0.3146 0.6886 0.017 Uiso 1 1 calc R U
C29 C 0.4573(10) 0.2556(13) 0.6213(13) 0.021(4) Uani 1 1 d . .
H29A H 0.4699 0.2470 0.5605 0.031 Uiso 1 1 calc R U
H29B H 0.4547 0.1911 0.6495 0.031 Uiso 1 1 calc R U
H29C H 0.4907 0.2961 0.6507 0.031 Uiso 1 1 calc R U
C30 C 0.3364(10) 0.2437(13) 0.5841(17) 0.025(4) Uani 1 1 d . U
H30A H 0.3498 0.2246 0.5254 0.037 Uiso 1 1 calc R U
H30B H 0.2957 0.2830 0.5812 0.037 Uiso 1 1 calc R U
H30C H 0.3283 0.1845 0.6187 0.037 Uiso 1 1 calc R U
C31 C 0.6337(9) 0.4522(13) 0.4703(13) 0.013(4) Uani 1 1 d . U
C32 C 0.6139(10) 0.5320(14) 0.5982(18) 0.023(4) Uani 1 1 d . U
C33 C 0.6716(8) 0.6073(12) 0.7176(12) 0.009(3) Uani 1 1 d . U
C34 C 0.6644(10) 0.6425(14) 0.8074(13) 0.018(4) Uani 1 1 d . U
H34A H 0.6664 0.5864 0.8472 0.027 Uiso 1 1 calc R U
H34B H 0.6216 0.6759 0.8139 0.027 Uiso 1 1 calc R U
H34C H 0.7003 0.6886 0.8209 0.027 Uiso 1 1 calc R U
C101 C 0.6929(14) 0.271(2) 0.755(4) 0.116(14) Uiso 1 1 d D .
H10D H 0.7186 0.2954 0.8048 0.139 Uiso 1 1 calc R U
H10E H 0.7228 0.2696 0.7037 0.139 Uiso 1 1 calc R U
Cl5 Cl 0.6275(5) 0.3501(8) 0.7342(8) 0.098(3) Uiso 1 1 d D .
Cl6 Cl 0.6644(7) 0.1513(12) 0.7760(10) 0.137(5) Uiso 1 1 d D .

loop_
_atom_site_aniso_label
_atom_site_aniso_U_11
_atom_site_aniso_U_22
_atom_site_aniso_U_33
_atom_site_aniso_U_23
_atom_site_aniso_U_13
_atom_site_aniso_U_12
Ru1 0.0123(7) 0.0087(6) 0.0087(7) -0.0004(5) 0.0002(6) -0.0013(5)
Cl1 0.021(2) 0.0089(18) 0.022(3) -0.0005(16) -0.0011(18) -0.0016(16)
Cl2 0.019(2) 0.015(2) 0.012(2) -0.0008(16) -0.0018(18) 0.0008(17)
N1 0.009(4) 0.008(4) 0.007(4) -0.001(3) -0.002(3) 0.000(3)
N2 0.019(6) 0.003(5) 0.013(6) 0.000(5) -0.001(5) 0.002(4)
N3 0.016(6) 0.017(6) 0.011(6) -0.006(5) 0.003(5) -0.001(5)
N4 0.023(7) 0.012(7) 0.023(8) 0.006(6) 0.004(6) -0.001(6)
S1 0.014(2) 0.017(2) 0.011(2) -0.001(2) 0.0007(18) -0.0008(18)
S2 0.015(2) 0.016(2) 0.012(2) 0.0052(18) 0.0036(18) 0.0014(17)
O1 0.009(6) 0.025(7) 0.016(7) -0.007(6) -0.002(5) 0.001(5)
O2 0.026(7) 0.016(6) 0.015(8) 0.007(5) -0.004(5) 0.008(5)
O3 0.025(6) 0.011(5) 0.016(6) 0.005(4) 0.003(5) -0.006(4)
C1 0.013(6) 0.019(6) 0.017(6) -0.001(5) -0.004(5) -0.002(5)
C2 0.014(9) 0.029(10) 0.015(10) -0.005(8) -0.001(8) -0.003(8)
C3 0.015(6) 0.012(6) 0.009(6) -0.001(5) -0.002(5) -0.001(5)
C4 0.009(5) 0.017(6) 0.011(6) -0.003(5) 0.001(5) -0.004(5)
C5 0.012(6) 0.024(7) 0.015(7) -0.007(5) 0.001(5) -0.001(5)
C6 0.011(6) 0.017(6) 0.013(7) -0.007(5) -0.003(5) 0.005(5)
C7 0.023(10) 0.024(10) 0.036(13) 0.009(9) -0.009(9) -0.006(8)
C8 0.021(6) 0.017(6) 0.016(7) 0.001(5) 0.003(5) -0.004(5)
C9 0.034(12) 0.008(8) 0.032(12) 0.002(8) 0.009(9) 0.008(8)
C10 0.037(11) 0.017(9) 0.026(11) 0.008(9) 0.002(10) -0.009(8)
C11 0.014(6) 0.006(5) 0.008(6) -0.001(5) -0.001(5) 0.002(5)
C12 0.017(6) 0.021(6) 0.011(7) 0.006(5) -0.002(6) 0.003(5)
C13 0.013(9) 0.019(10) 0.028(11) 0.003(8) -0.008(8) -0.002(7)
C14 0.016(8) 0.023(8) 0.012(8) -0.002(7) -0.004(7) -0.005(7)
Ru2 0.0120(7) 0.0065(6) 0.0101(7) -0.0006(5) 0.0003(6) -0.0004(5)
Cl3 0.020(2) 0.014(2) 0.013(3) 0.0019(17) 0.0019(19) -0.0009(16)
Cl4 0.019(2) 0.0081(19) 0.019(2) -0.0032(16) -0.0007(17) -0.0020(16)
N5 0.015(7) 0.010(7) 0.026(9) 0.005(6) 0.003(6) -0.008(6)
N6 0.012(5) 0.007(5) 0.006(6) 0.000(4) 0.000(4) -0.002(4)
N7 0.016(5) 0.008(5) 0.011(6) 0.001(5) 0.001(5) -0.001(4)
N8 0.022(7) 0.020(7) 0.010(7) -0.004(6) -0.001(6) -0.002(6)
S3 0.012(2) 0.015(2) 0.016(3) -0.002(2) 0.0005(19) 0.0009(18)
S4 0.020(2) 0.0078(19) 0.008(2) 0.0006(16) 0.0020(17) 0.0021(16)
O4 0.027(7) 0.010(6) 0.022(7) -0.002(5) 0.000(6) -0.001(5)
O5 0.019(7) 0.025(7) 0.026(8) -0.002(7) 0.007(6) 0.009(5)
O6 0.029(7) 0.027(7) 0.010(7) 0.004(5) 0.008(5) 0.000(5)
C21 0.014(6) 0.015(6) 0.022(7) -0.001(5) -0.006(5) -0.001(5)
C22 0.012(6) 0.017(6) 0.008(6) -0.005(5) 0.006(5) -0.004(5)
C23 0.009(6) 0.020(6) 0.014(6) -0.009(5) 0.002(5) -0.001(5)
C24 0.016(6) 0.015(6) 0.017(7) -0.007(5) -0.001(5) 0.000(5)
C25 0.020(6) 0.015(6) 0.014(6) -0.001(5) -0.002(5) -0.004(5)
C26 0.011(6) 0.015(6) 0.010(6) -0.001(5) -0.001(5) -0.002(5)
C27 0.027(9) 0.009(7) 0.022(9) 0.010(7) -0.005(7) -0.001(7)
C28 0.020(6) 0.015(6) 0.009(6) -0.001(5) 0.003(5) 0.000(5)
C29 0.035(12) 0.019(9) 0.009(10) 0.000(7) 0.002(8) -0.002(8)
C30 0.032(9) 0.010(7) 0.033(10) -0.009(8) 0.011(8) -0.001(6)
C31 0.019(6) 0.006(6) 0.013(6) 0.001(5) 0.000(5) 0.001(5)
C32 0.021(7) 0.029(7) 0.020(7) 0.004(6) 0.003(6) -0.005(5)
C33 0.009(5) 0.007(5) 0.010(5) 0.005(4) 0.002(4) 0.001(4)
C34 0.025(8) 0.016(8) 0.013(9) 0.000(7) -0.002(7) -0.001(7)

loop_
_atom_type_symbol
_atom_type_description
_atom_type_scat_dispersion_real
_atom_type_scat_dispersion_imag
_atom_type_scat_source
C C 0.0033 0.0016 'International Tables Vol C Tables 4.2.6.8 and 6.1.1.4'
H H 0.0000 0.0000 'International Tables Vol C Tables 4.2.6.8 and 6.1.1.4'
N N 0.0061 0.0033 'International Tables Vol C Tables 4.2.6.8 and 6.1.1.4'
O O 0.0106 0.0060 'International Tables Vol C Tables 4.2.6.8 and 6.1.1.4'
S S 0.1246 0.1234 'International Tables Vol C Tables 4.2.6.8 and 6.1.1.4'
Cl Cl 0.1484 0.1585 'International Tables Vol C Tables 4.2.6.8 and 6.1.1.4'
Ru Ru -1.2594 0.8363 'International Tables Vol C Tables 4.2.6.8 and 6.1.1.4'

loop_
_geom_angle_atom_site_label_1
_geom_angle_atom_site_label_2
_geom_angle_atom_site_label_3
_geom_angle
C5 Ru1 N1 155.4(6)
C5 Ru1 C2 79.7(7)
N1 Ru1 C2 93.6(6)
C5 Ru1 C6 37.1(7)
N1 Ru1 C6 157.0(6)
C2 Ru1 C6 67.0(7)
C5 Ru1 C3 67.7(7)
N1 Ru1 C3 92.3(6)
C2 Ru1 C3 38.6(7)
C6 Ru1 C3 80.1(7)
C5 Ru1 C4 38.4(6)
N1 Ru1 C4 117.2(6)
C2 Ru1 C4 69.1(8)
C6 Ru1 C4 68.7(6)
C3 Ru1 C4 37.8(7)
C5 Ru1 C1 67.4(7)
N1 Ru1 C1 119.9(6)
C2 Ru1 C1 37.2(7)
C6 Ru1 C1 37.2(7)
C3 Ru1 C1 68.5(7)
C4 Ru1 C1 81.7(7)
C5 Ru1 Cl1 119.6(5)
N1 Ru1 Cl1 84.8(4)
C2 Ru1 Cl1 114.5(6)
C6 Ru1 Cl1 92.2(5)
C3 Ru1 Cl1 152.8(5)
C4 Ru1 Cl1 157.9(5)
C1 Ru1 Cl1 89.6(5)
C5 Ru1 Cl2 89.4(6)
N1 Ru1 Cl2 88.1(4)
C2 Ru1 Cl2 157.3(6)
C6 Ru1 Cl2 114.7(5)
C3 Ru1 Cl2 118.7(5)
C4 Ru1 Cl2 89.9(5)
C1 Ru1 Cl2 151.6(5)
Cl1 Ru1 Cl2 88.19(17)
C12 N1 N2 113.9(15)
C12 N1 Ru1 128.9(13)
N2 N1 Ru1 116.7(10)
C11 N2 N1 110.4(15)
C12 N3 C13 123.7(17)
C12 N3 H3N 118.2
C13 N3 H3N 118.2
S2 N4 H4A 120.0
S2 N4 H4B 120.0
H4A N4 H4B 120.0
C11 S1 C12 85.8(9)
O3 S2 O2 120.0(8)
O3 S2 N4 110.9(9)
O2 S2 N4 109.0(8)
O3 S2 C11 105.8(9)
O2 S2 C11 104.1(8)
N4 S2 C11 105.9(9)
C6 C1 C2 116.6(18)
C6 C1 C7 120.6(18)
C2 C1 C7 122.8(19)
C6 C1 Ru1 69.0(11)
C2 C1 Ru1 68.7(11)
C7 C1 Ru1 131.6(14)
C1 C2 C3 122.0(18)
C1 C2 Ru1 74.1(12)
C3 C2 Ru1 71.1(11)
C1 C2 H2 118.6
C3 C2 H2 118.6
Ru1 C2 H2 118.6
C4 C3 C2 121.1(16)
C4 C3 Ru1 72.8(10)
C2 C3 Ru1 70.3(10)
C4 C3 H3 118.8
C2 C3 H3 118.8
Ru1 C3 H3 118.8
C3 C4 C5 114.7(16)
C3 C4 C8 123.9(16)
C5 C4 C8 121.4(17)
C3 C4 Ru1 69.4(9)
C5 C4 Ru1 68.2(9)
C8 C4 Ru1 131.9(13)
C6 C5 C4 123.5(19)
C6 C5 Ru1 72.3(11)
C4 C5 Ru1 73.5(10)
C6 C5 H5 117.7
C4 C5 H5 117.7
Ru1 C5 H5 117.7
C5 C6 C1 121.9(17)
C5 C6 Ru1 70.6(10)
C1 C6 Ru1 73.8(10)
C5 C6 H6 118.5
C1 C6 H6 118.5
Ru1 C6 H6 118.5
C1 C7 H7A 109.5
C1 C7 H7B 109.5
H7A C7 H7B 109.5
C1 C7 H7C 109.5
H7A C7 H7C 109.5
H7B C7 H7C 109.5
C4 C8 C10 108.8(16)
C4 C8 C9 113.9(15)
C10 C8 C9 109.9(16)
C4 C8 H8 108.1
C10 C8 H8 108.1
C9 C8 H8 108.1
C8 C9 H9A 109.5
C8 C9 H9B 109.5
H9A C9 H9B 109.5
C8 C9 H9C 109.5
H9A C9 H9C 109.5
H9B C9 H9C 109.5
C8 C10 H10A 109.5
C8 C10 H10B 109.5
H10A C10 H10B 109.5
C8 C10 H10C 109.5
H10A C10 H10C 109.5
H10B C10 H10C 109.5
N2 C11 S1 117.6(14)
N2 C11 S2 122.4(14)
S1 C11 S2 120.0(10)
N1 C12 N3 125.7(18)
N1 C12 S1 112.2(16)
N3 C12 S1 121.3(14)
O1 C13 N3 122(2)
O1 C13 C14 124.5(18)
N3 C13 C14 113.7(17)
C13 C14 H14A 109.5
C13 C14 H14B 109.5
H14A C14 H14B 109.5
C13 C14 H14C 109.5
H14A C14 H14C 109.5
H14B C14 H14C 109.5
N5 Ru2 C22 160.5(7)
N5 Ru2 C26 94.3(7)
C22 Ru2 C26 69.0(7)
N5 Ru2 C25 92.0(7)
C22 Ru2 C25 81.1(7)
C26 Ru2 C25 38.2(7)
N5 Ru2 C23 153.8(6)
C22 Ru2 C23 37.1(7)
C26 Ru2 C23 81.2(7)
C25 Ru2 C23 68.5(7)
N5 Ru2 C21 121.8(7)
C22 Ru2 C21 38.8(7)
C26 Ru2 C21 37.0(7)
C25 Ru2 C21 67.6(7)
C23 Ru2 C21 68.1(7)
N5 Ru2 C24 115.9(6)
C22 Ru2 C24 68.3(6)
C26 Ru2 C24 68.1(7)
C25 Ru2 C24 37.2(7)
C23 Ru2 C24 38.6(7)
C21 Ru2 C24 80.1(7)
N5 Ru2 Cl4 85.8(4)
C22 Ru2 Cl4 91.9(5)
C26 Ru2 Cl4 114.4(5)
C25 Ru2 Cl4 152.3(5)
C23 Ru2 Cl4 119.7(5)
C21 Ru2 Cl4 90.2(5)
C24 Ru2 Cl4 158.2(5)
N5 Ru2 Cl3 87.0(5)
C22 Ru2 Cl3 112.3(5)
C26 Ru2 Cl3 157.5(5)
C25 Ru2 Cl3 119.3(5)
C23 Ru2 Cl3 87.7(6)
C21 Ru2 Cl3 150.9(5)
C24 Ru2 Cl3 91.0(5)
Cl4 Ru2 Cl3 88.12(16)
C32 N5 N6 109.0(17)
C32 N5 Ru2 132.7(16)
N6 N5 Ru2 118.3(11)
C31 N6 N5 111.7(15)
C33 N7 C32 123.6(16)
C33 N7 H7 118.2
C32 N7 H7 118.2
S4 N8 H8A 120.0
S4 N8 H8B 120.0
H8A N8 H8B 120.0
C31 S3 C32 84.2(11)
O6 S4 O5 117.9(8)
O6 S4 N8 108.9(9)
O5 S4 N8 108.8(9)
O6 S4 C31 104.7(9)
O5 S4 C31 106.7(9)
N8 S4 C31 109.4(8)
C26 C21 C22 120.2(17)
C26 C21 C27 120.3(18)
C22 C21 C27 119.3(17)
C26 C21 Ru2 70.7(11)
C22 C21 Ru2 69.7(11)
C27 C21 Ru2 129.3(13)
C23 C22 C21 119.7(16)
C23 C22 Ru2 72.0(10)
C21 C22 Ru2 71.5(10)
C23 C22 H22 119.8
C21 C22 H22 119.8
Ru2 C22 H22 119.8
C22 C23 C24 119.9(18)
C22 C23 Ru2 70.9(10)
C24 C23 Ru2 71.3(10)
C22 C23 H23 119.4
C24 C23 H23 119.4
Ru2 C23 H23 119.4
C25 C24 C23 119.5(17)
C25 C24 C28 121.6(16)
C23 C24 C28 118.8(17)
C25 C24 Ru2 70.7(10)
C23 C24 Ru2 70.1(10)
C28 C24 Ru2 130.8(13)
C24 C25 C26 120.6(17)
C24 C25 Ru2 72.2(11)
C26 C25 Ru2 70.7(10)
C24 C25 H25 119.1
C26 C25 H25 119.1
Ru2 C25 H25 119.1
C21 C26 C25 119.9(18)
C21 C26 Ru2 72.3(12)
C25 C26 Ru2 71.1(11)
C21 C26 H26 119.6
C25 C26 H26 119.6
Ru2 C26 H26 119.6
C21 C27 H27A 109.5
C21 C27 H27B 109.5
H27A C27 H27B 109.5
C21 C27 H27C 109.5
H27A C27 H27C 109.5
H27B C27 H27C 109.5
C29 C28 C24 113.7(15)
C29 C28 C30 112.5(15)
C24 C28 C30 105.9(16)
C29 C28 H28 108.2
C24 C28 H28 108.2
C30 C28 H28 108.2
C28 C29 H29A 109.5
C28 C29 H29B 109.5
H29A C29 H29B 109.5
C28 C29 H29C 109.5
H29A C29 H29C 109.5
H29B C29 H29C 109.5
C28 C30 H30A 109.5
C28 C30 H30B 109.5
H30A C30 H30B 109.5
C28 C30 H30C 109.5
H30A C30 H30C 109.5
H30B C30 H30C 109.5
N6 C31 S3 117.8(15)
N6 C31 S4 122.1(14)
S3 C31 S4 120.1(10)
N5 C32 N7 121.9(19)
N5 C32 S3 117.3(19)
N7 C32 S3 120.8(15)
O4 C33 N7 120.2(18)
O4 C33 C34 123.8(17)
N7 C33 C34 116.0(15)
C33 C34 H34A 109.5
C33 C34 H34B 109.5
H34A C34 H34B 109.5
C33 C34 H34C 109.5
H34A C34 H34C 109.5
H34B C34 H34C 109.5
Cl5 C101 Cl6 111.1(17)
Cl5 C101 H10D 109.4
Cl6 C101 H10D 109.4
Cl5 C101 H10E 109.4
Cl6 C101 H10E 109.4
H10D C101 H10E 108.0

loop_
_geom_bond_atom_site_label_1
_geom_bond_atom_site_label_2
_geom_bond_distance
Ru1 C5 2.143(18)
Ru1 N1 2.149(14)
Ru1 C2 2.16(2)
Ru1 C6 2.164(17)
Ru1 C3 2.169(17)
Ru1 C4 2.213(16)
Ru1 C1 2.227(19)
Ru1 Cl1 2.426(4)
Ru1 Cl2 2.437(5)
N1 C12 1.31(2)
N1 N2 1.41(2)
N2 C11 1.27(2)
N3 C12 1.31(3)
N3 C13 1.40(2)
N3 H3N 0.8800
N4 S2 1.552(18)
N4 H4A 0.8800
N4 H4B 0.8800
S1 C11 1.730(18)
S1 C12 1.77(2)
S2 O3 1.406(13)
S2 O2 1.453(13)
S2 C11 1.798(18)
O1 C13 1.21(2)
C1 C6 1.40(3)
C1 C2 1.40(3)
C1 C7 1.46(3)
C2 C3 1.43(3)
C2 H2 1.0000
C3 C4 1.42(3)
C3 H3 1.0000
C4 C5 1.43(2)
C4 C8 1.48(3)
C5 C6 1.37(3)
C5 H5 1.0000
C6 H6 1.0000
C7 H7A 0.9800
C7 H7B 0.9800
C7 H7C 0.9800
C8 C10 1.53(3)
C8 C9 1.56(3)
C8 H8 1.0000
C9 H9A 0.9800
C9 H9B 0.9800
C9 H9C 0.9800
C10 H10A 0.9800
C10 H10B 0.9800
C10 H10C 0.9800
C13 C14 1.51(3)
C14 H14A 0.9800
C14 H14B 0.9800
C14 H14C 0.9800
Ru2 N5 2.134(15)
Ru2 C22 2.173(17)
Ru2 C26 2.178(19)
Ru2 C25 2.184(19)
Ru2 C23 2.187(17)
Ru2 C21 2.198(19)
Ru2 C24 2.203(17)
Ru2 Cl4 2.422(4)
Ru2 Cl3 2.434(5)
N5 C32 1.32(3)
N5 N6 1.38(2)
N6 C31 1.28(2)
N7 C33 1.33(2)
N7 C32 1.40(3)
N7 H7 0.8800
N8 S4 1.594(16)
N8 H8A 0.8800
N8 H8B 0.8800
S3 C31 1.704(19)
S3 C32 1.71(2)
S4 O6 1.429(14)
S4 O5 1.429(14)
S4 C31 1.80(2)
O4 C33 1.22(2)
C21 C26 1.39(3)
C21 C22 1.45(3)
C21 C27 1.52(2)
C22 C23 1.39(3)
C22 H22 1.0000
C23 C24 1.45(2)
C23 H23 1.0000
C24 C25 1.40(3)
C24 C28 1.53(3)
C25 C26 1.43(3)
C25 H25 1.0000
C26 H26 1.0000
C27 H27A 0.9800
C27 H27B 0.9800
C27 H27C 0.9800
C28 C29 1.48(3)
C28 C30 1.54(3)
C28 H28 1.0000
C29 H29A 0.9800
C29 H29B 0.9800
C29 H29C 0.9800
C30 H30A 0.9800
C30 H30B 0.9800
C30 H30C 0.9800
C33 C34 1.47(3)
C34 H34A 0.9800
C34 H34B 0.9800
C34 H34C 0.9800
C101 Cl5 1.73(2)
C101 Cl6 1.76(2)
C101 H10D 0.9900
C101 H10E 0.9900

loop_
_geom_hbond_atom_site_label_D
_geom_hbond_atom_site_label_H
_geom_hbond_atom_site_label_A
_geom_hbond_distance_DH
_geom_hbond_distance_HA
_geom_hbond_distance_DA
_geom_hbond_angle_DHA
_geom_hbond_site_symmetry_A
N3 H3N Cl2 0.88 2.26 3.033(16) 146.4 .
N4 H4A Cl2 0.88 2.62 3.209(16) 125.0 2_755
N4 H4B Cl4 0.88 2.34 3.209(16) 170.3 3_565
N7 H7 Cl3 0.88 2.46 3.074(15) 127.2 .
N7 H7 Cl4 0.88 2.51 3.082(15) 123.6 .
N8 H8A Cl3 0.88 2.64 3.176(17) 120.1 2_664
N8 H8A Cl4 0.88 2.99 3.591(17) 127.2 2_664
N8 H8B Cl1 0.88 2.32 3.194(17) 175.5 3_455
C101 H10D S4 0.99 2.86 3.76(5) 151.4 4_655
C101 H10D O5 0.99 2.28 3.23(6) 161.0 4_655
C101 H10E O2 0.99 2.26 3.15(6) 149.0 .
